data_2226333
loop_
_publ_author_name
'Shahani, Tara'
'Fun, Hoong-Kun'
'Ragavan, R. Venkat'
'Vijayakumar, V.'
'Sarveswari, S.'

_publ_section_title
;
 5-Pentyl-4-phenylsulfonyl-1<i>H</i>-pyrazol-3-ol
;
_journal_coeditor_code WN2386
_journal_issue 6
_journal_name_full 'Acta Crystallographica Section E'
_journal_page_first o1482
_journal_page_last o1483
_journal_paper_doi 10.1107/S1600536810019458
_journal_volume 66
_journal_year 2010
_chemical_formula_iupac 'C14 H18 N2 O3 S'
_chemical_formula_moiety 'C14 H18 N2 O3 S'
_chemical_formula_sum 'C14 H18 N2 O3 S'
_chemical_formula_weight 294.36
_chemical_name_systematic
;
5-Pentyl-4-phenylsulfonyl-1<i>H</i>-pyrazol-3-ol
;
_space_group_IT_number 14
_symmetry_cell_setting monoclinic
_symmetry_space_group_name_Hall '-P 2ybc'
_symmetry_space_group_name_H-M 'P 1 21/c 1'
_atom_sites_solution_hydrogens geom
_atom_sites_solution_primary direct
_atom_sites_solution_secondary difmap
_audit_creation_method SHELXL-97
_cell_angle_alpha 90.00
_cell_angle_beta 107.4190(10)
_cell_angle_gamma 90.00
_cell_formula_units_Z 4
_cell_length_a 10.3425(3)
_cell_length_b 11.2963(3)
_cell_length_c 12.8911(3)
_cell_measurement_reflns_used 9972
_cell_measurement_temperature 100
_cell_measurement_theta_max 37.89
_cell_measurement_theta_min 2.45
_cell_volume 1437.03(7)
_computing_cell_refinement 'SAINT (Bruker, 2009)'
_computing_data_collection 'APEX2 (Bruker, 2009)'
_computing_data_reduction 'SAINT (Bruker, 2009)'
_computing_molecular_graphics 'SHELXTL (Sheldrick, 2008)'
_computing_publication_material
;
SHELXTL (Sheldrick, 2008) and PLATON (Spek, 2009)
;
_computing_structure_refinement 'SHELXTL (Sheldrick, 2008)'
_computing_structure_solution 'SHELXTL (Sheldrick, 2008)'
_diffrn_ambient_temperature 100
_diffrn_measured_fraction_theta_full 0.995
_diffrn_measured_fraction_theta_max 0.995
_diffrn_measurement_device_type
;
Bruker APEXII DUO CCD area-detector diffractometer
;
_diffrn_measurement_method '\f and \w scans'
_diffrn_radiation_monochromator graphite
_diffrn_radiation_source 'fine-focus sealed tube'
_diffrn_radiation_type MoK\a
_diffrn_radiation_wavelength 0.71073
_diffrn_reflns_av_R_equivalents 0.0345
_diffrn_reflns_av_sigmaI/netI 0.0346
_diffrn_reflns_limit_h_max 17
_diffrn_reflns_limit_h_min -17
_diffrn_reflns_limit_k_max 19
_diffrn_reflns_limit_k_min -19
_diffrn_reflns_limit_l_max 22
_diffrn_reflns_limit_l_min -22
_diffrn_reflns_number 28969
_diffrn_reflns_theta_full 38.08
_diffrn_reflns_theta_max 38.08
_diffrn_reflns_theta_min 2.06
_diffrn_standards_number 0
_exptl_absorpt_coefficient_mu 0.234
_exptl_absorpt_correction_T_max 0.9758
_exptl_absorpt_correction_T_min 0.8961
_exptl_absorpt_correction_type multi-scan
_exptl_absorpt_process_details '(<i>SADABS</i>; Bruker, 2009)'
_exptl_crystal_colour colourless
_exptl_crystal_density_diffrn 1.361
_exptl_crystal_density_method 'not measured'
_exptl_crystal_description plate
_exptl_crystal_F_000 624
_exptl_crystal_size_max 0.48
_exptl_crystal_size_mid 0.33
_exptl_crystal_size_min 0.11
_refine_diff_density_max 0.728
_refine_diff_density_min -0.410
_refine_ls_extinction_method none
_refine_ls_goodness_of_fit_ref 1.135
_refine_ls_hydrogen_treatment refall
_refine_ls_matrix_type full
_refine_ls_number_parameters 253
_refine_ls_number_reflns 7810
_refine_ls_number_restraints 0
_refine_ls_restrained_S_all 1.135
_refine_ls_R_factor_all 0.0506
_refine_ls_R_factor_gt 0.0367
_refine_ls_shift/su_max_lt 0.001
_refine_ls_shift/su_mean 0.000
_refine_ls_structure_factor_coef Fsqd
_refine_ls_weighting_details 'calc w=1/[\s^2^(Fo^2^)+(0.0676P)^2^+0.1076P] where P=(Fo^2^+2Fc^2^)/3'
_refine_ls_weighting_scheme calc
_refine_ls_wR_factor_gt 0.1029
_refine_ls_wR_factor_ref 0.1218
_reflns_number_gt 6336
_reflns_number_total 7810
_reflns_threshold_expression I>2\s(I)
_cod_data_source_file wn2386.cif
_cod_data_source_block I
_cod_original_cell_volume 1437.02(7)
_cod_original_sg_symbol_H-M 'P 21/c'
_cod_database_code 2226333
_cod_database_fobs_code 2226333

loop_
_symmetry_equiv_pos_as_xyz
'x, y, z'
'-x, y+1/2, -z+1/2'
'-x, -y, -z'
'x, -y-1/2, z-1/2'

loop_
_atom_site_type_symbol
_atom_site_label
_atom_site_fract_x
_atom_site_fract_y
_atom_site_fract_z
_atom_site_U_iso_or_equiv
_atom_site_adp_type
_atom_site_calc_flag
_atom_site_refinement_flags
_atom_site_occupancy
_atom_site_disorder_assembly
_atom_site_disorder_group
S S1 0.252485(19) 0.286811(16) 0.369236(14) 0.01071(5) Uani d . 1 . .
O O1 0.28657(7) 0.32531(6) 0.48049(5) 0.01659(12) Uani d . 1 . .
O O2 0.21016(7) 0.37440(5) 0.28352(5) 0.01507(11) Uani d . 1 . .
O O3 0.16163(6) 0.10556(6) 0.53216(5) 0.01448(11) Uani d . 1 . .
N N1 -0.00782(8) 0.03707(6) 0.38100(6) 0.01404(12) Uani d . 1 . .
N N2 -0.04649(8) 0.06672(6) 0.27303(6) 0.01496(12) Uani d . 1 . .
C C1 0.40090(9) 0.19978(8) 0.24384(7) 0.01491(13) Uani d . 1 . .
C C2 0.50570(9) 0.13165(8) 0.22799(7) 0.01884(15) Uani d . 1 . .
C C3 0.59982(10) 0.07844(9) 0.31610(8) 0.02123(16) Uani d . 1 . .
C C4 0.59168(10) 0.09408(9) 0.42112(8) 0.02094(16) Uani d . 1 . .
C C5 0.48687(9) 0.16047(8) 0.43838(7) 0.01639(14) Uani d . 1 . .
C C6 0.39226(8) 0.21172(6) 0.34913(6) 0.01197(12) Uani d . 1 . .
C C7 0.09692(8) 0.10767(7) 0.42646(6) 0.01194(12) Uani d . 1 . .
C C8 0.12549(8) 0.18213(7) 0.34698(6) 0.01188(12) Uani d . 1 . .
C C9 0.02975(8) 0.15129(7) 0.24810(6) 0.01305(13) Uani d . 1 . .
C C10 0.00436(9) 0.19276(8) 0.13344(7) 0.01604(14) Uani d . 1 . .
C C11 -0.11449(9) 0.12961(8) 0.05249(7) 0.01717(15) Uani d . 1 . .
C C12 -0.13109(9) 0.16318(8) -0.06542(7) 0.01677(14) Uani d . 1 . .
C C13 -0.24983(11) 0.09921(9) -0.14480(7) 0.02131(17) Uani d . 1 . .
C C14 -0.25766(12) 0.11849(10) -0.26364(8) 0.02367(18) Uani d . 1 . .
H H1A 0.3342(16) 0.2363(14) 0.1852(12) 0.022(3) Uiso d . 1 . .
H H2A 0.5111(16) 0.1238(14) 0.1558(13) 0.025(4) Uiso d . 1 . .
H H3A 0.6683(17) 0.0309(15) 0.3017(13) 0.029(4) Uiso d . 1 . .
H H4A 0.6624(17) 0.0595(14) 0.4792(13) 0.031(4) Uiso d . 1 . .
H H5A 0.4772(17) 0.1722(14) 0.5069(13) 0.026(4) Uiso d . 1 . .
H H10A 0.0893(16) 0.1812(13) 0.1116(12) 0.021(3) Uiso d . 1 . .
H H10B -0.0097(16) 0.2808(13) 0.1271(13) 0.022(4) Uiso d . 1 . .
H H11A -0.1995(16) 0.1492(13) 0.0666(12) 0.021(3) Uiso d . 1 . .
H H11B -0.1003(15) 0.0412(13) 0.0581(12) 0.020(3) Uiso d . 1 . .
H H12A -0.1437(15) 0.2511(14) -0.0758(12) 0.023(3) Uiso d . 1 . .
H H12B -0.0479(18) 0.1422(15) -0.0867(14) 0.031(4) Uiso d . 1 . .
H H13A -0.2409(17) 0.0115(17) -0.1291(13) 0.036(5) Uiso d . 1 . .
H H13B -0.3394(18) 0.1256(16) -0.1315(14) 0.034(4) Uiso d . 1 . .
H H14A -0.2628(16) 0.2016(13) -0.2746(13) 0.023(4) Uiso d . 1 . .
H H14B -0.3452(19) 0.0787(16) -0.3118(15) 0.037(4) Uiso d . 1 . .
H H14C -0.1814(19) 0.0873(16) -0.2740(15) 0.037(4) Uiso d . 1 . .
H H1O3 0.1158(19) 0.0555(17) 0.5682(14) 0.042(5) Uiso d . 1 . .
H H1N2 -0.1111(19) 0.0241(16) 0.2289(15) 0.039(5) Uiso d . 1 . .

loop_
_atom_site_aniso_label
_atom_site_aniso_U_11
_atom_site_aniso_U_22
_atom_site_aniso_U_33
_atom_site_aniso_U_12
_atom_site_aniso_U_13
_atom_site_aniso_U_23
S1 0.01150(9) 0.01041(8) 0.01036(8) -0.00003(5) 0.00348(6) 0.00008(5)
O1 0.0196(3) 0.0179(3) 0.0126(2) -0.0023(2) 0.0053(2) -0.0042(2)
O2 0.0168(3) 0.0120(2) 0.0166(2) 0.00187(19) 0.0053(2) 0.00367(19)
O3 0.0152(3) 0.0173(2) 0.0106(2) -0.0011(2) 0.0033(2) 0.00243(18)
N1 0.0157(3) 0.0151(3) 0.0112(2) -0.0019(2) 0.0038(2) 0.0015(2)
N2 0.0165(3) 0.0162(3) 0.0115(2) -0.0045(2) 0.0031(2) 0.0013(2)
C1 0.0139(3) 0.0187(3) 0.0123(3) 0.0007(2) 0.0043(3) 0.0005(2)
C2 0.0170(4) 0.0240(4) 0.0173(3) 0.0017(3) 0.0078(3) -0.0014(3)
C3 0.0164(4) 0.0244(4) 0.0240(4) 0.0054(3) 0.0078(3) 0.0012(3)
C4 0.0168(4) 0.0251(4) 0.0200(4) 0.0075(3) 0.0043(3) 0.0050(3)
C5 0.0152(3) 0.0198(3) 0.0134(3) 0.0034(3) 0.0032(3) 0.0031(3)
C6 0.0108(3) 0.0131(3) 0.0119(3) 0.0000(2) 0.0032(2) 0.0010(2)
C7 0.0128(3) 0.0122(3) 0.0114(3) 0.0008(2) 0.0043(2) 0.0006(2)
C8 0.0123(3) 0.0123(3) 0.0112(3) -0.0010(2) 0.0038(2) 0.0008(2)
C9 0.0138(3) 0.0136(3) 0.0119(3) -0.0021(2) 0.0040(2) 0.0005(2)
C10 0.0171(3) 0.0186(3) 0.0112(3) -0.0048(3) 0.0025(3) 0.0019(2)
C11 0.0181(4) 0.0196(3) 0.0126(3) -0.0052(3) 0.0026(3) 0.0008(3)
C12 0.0183(4) 0.0184(3) 0.0127(3) -0.0032(3) 0.0033(3) 0.0012(2)
C13 0.0239(4) 0.0243(4) 0.0132(3) -0.0059(3) 0.0016(3) 0.0004(3)
C14 0.0290(5) 0.0268(4) 0.0134(3) 0.0016(4) 0.0037(3) 0.0000(3)

loop_
_atom_type_symbol
_atom_type_description
_atom_type_scat_dispersion_real
_atom_type_scat_dispersion_imag
_atom_type_scat_source
C C 0.0033 0.0016 'International Tables Vol C Tables 4.2.6.8 and 6.1.1.4'
H H 0.0000 0.0000 'International Tables Vol C Tables 4.2.6.8 and 6.1.1.4'
N N 0.0061 0.0033 'International Tables Vol C Tables 4.2.6.8 and 6.1.1.4'
O O 0.0106 0.0060 'International Tables Vol C Tables 4.2.6.8 and 6.1.1.4'
S S 0.1246 0.1234 'International Tables Vol C Tables 4.2.6.8 and 6.1.1.4'

loop_
_geom_angle_atom_site_label_1
_geom_angle_atom_site_label_2
_geom_angle_atom_site_label_3
_geom_angle_site_symmetry_1
_geom_angle_site_symmetry_3
_geom_angle
_geom_angle_publ_flag
O1 S1 O2 . . 118.80(4) ?
O1 S1 C8 . . 108.67(4) ?
O2 S1 C8 . . 107.44(4) ?
O1 S1 C6 . . 109.00(4) ?
O2 S1 C6 . . 106.88(4) ?
C8 S1 C6 . . 105.24(4) ?
C7 O3 H1O3 . . 110.0(11) ?
C7 N1 N2 . . 104.62(6) ?
C9 N2 N1 . . 113.89(7) ?
C9 N2 H1N2 . . 128.6(12) ?
N1 N2 H1N2 . . 117.2(12) ?
C6 C1 C2 . . 118.42(8) ?
C6 C1 H1A . . 119.3(9) ?
C2 C1 H1A . . 122.2(9) ?
C3 C2 C1 . . 120.24(8) ?
C3 C2 H2A . . 121.7(10) ?
C1 C2 H2A . . 118.0(10) ?
C2 C3 C4 . . 120.50(9) ?
C2 C3 H3A . . 117.7(10) ?
C4 C3 H3A . . 121.8(10) ?
C5 C4 C3 . . 120.07(8) ?
C5 C4 H4A . . 122.9(10) ?
C3 C4 H4A . . 117.0(10) ?
C4 C5 C6 . . 118.72(8) ?
C4 C5 H5A . . 122.7(10) ?
C6 C5 H5A . . 118.5(10) ?
C1 C6 C5 . . 122.01(8) ?
C1 C6 S1 . . 119.01(6) ?
C5 C6 S1 . . 118.88(6) ?
O3 C7 N1 . . 122.36(7) ?
O3 C7 C8 . . 126.91(7) ?
N1 C7 C8 . . 110.73(7) ?
C9 C8 C7 . . 105.37(7) ?
C9 C8 S1 . . 127.99(6) ?
C7 C8 S1 . . 126.64(6) ?
N2 C9 C8 . . 105.38(7) ?
N2 C9 C10 . . 121.26(7) ?
C8 C9 C10 . . 133.35(7) ?
C9 C10 C11 . . 113.28(7) ?
C9 C10 H10A . . 109.0(8) ?
C11 C10 H10A . . 109.8(8) ?
C9 C10 H10B . . 111.6(9) ?
C11 C10 H10B . . 109.8(9) ?
H10A C10 H10B . . 102.9(12) ?
C12 C11 C10 . . 113.05(7) ?
C12 C11 H11A . . 106.9(9) ?
C10 C11 H11A . . 110.6(9) ?
C12 C11 H11B . . 106.7(8) ?
C10 C11 H11B . . 110.1(8) ?
H11A C11 H11B . . 109.4(12) ?
C13 C12 C11 . . 112.25(7) ?
C13 C12 H12A . . 109.4(9) ?
C11 C12 H12A . . 110.5(8) ?
C13 C12 H12B . . 106.7(10) ?
C11 C12 H12B . . 111.3(10) ?
H12A C12 H12B . . 106.5(13) ?
C12 C13 C14 . . 113.34(8) ?
C12 C13 H13A . . 108.9(10) ?
C14 C13 H13A . . 108.4(9) ?
C12 C13 H13B . . 109.5(10) ?
C14 C13 H13B . . 110.1(10) ?
H13A C13 H13B . . 106.4(13) ?
C13 C14 H14A . . 106.0(9) ?
C13 C14 H14B . . 108.3(10) ?
H14A C14 H14B . . 109.9(14) ?
C13 C14 H14C . . 107.7(11) ?
H14A C14 H14C . . 112.0(15) ?
H14B C14 H14C . . 112.7(15) ?

loop_
_geom_bond_atom_site_label_1
_geom_bond_atom_site_label_2
_geom_bond_site_symmetry_2
_geom_bond_distance
_geom_bond_publ_flag
S1 O1 . 1.4379(6) ?
S1 O2 . 1.4498(6) ?
S1 C8 . 1.7263(8) ?
S1 C6 . 1.7610(8) ?
O3 C7 . 1.3264(10) ?
O3 H1O3 . 0.944(19) ?
N1 C7 . 1.3315(11) ?
N1 N2 . 1.3697(10) ?
N2 C9 . 1.3377(10) ?
N2 H1N2 . 0.880(18) ?
C1 C6 . 1.3932(11) ?
C1 C2 . 1.3934(12) ?
C1 H1A . 0.952(15) ?
C2 C3 . 1.3917(14) ?
C2 H2A . 0.952(16) ?
C3 C4 . 1.3926(14) ?
C3 H3A . 0.950(17) ?
C4 C5 . 1.3897(13) ?
C4 H4A . 0.959(16) ?
C5 C6 . 1.3937(11) ?
C5 H5A . 0.928(16) ?
C7 C8 . 1.4233(11) ?
C8 C9 . 1.4039(11) ?
C9 C10 . 1.4969(11) ?
C10 C11 . 1.5300(12) ?
C10 H10A . 1.009(15) ?
C10 H10B . 1.004(15) ?
C11 C12 . 1.5255(12) ?
C11 H11A . 0.976(16) ?
C11 H11B . 1.009(14) ?
C12 C13 . 1.5248(13) ?
C12 H12A . 1.005(16) ?
C12 H12B . 1.006(17) ?
C13 C14 . 1.5254(13) ?
C13 H13A . 1.010(19) ?
C13 H13B . 1.035(18) ?
C14 H14A . 0.949(15) ?
C14 H14B . 1.034(18) ?
C14 H14C . 0.910(19) ?

loop_
_geom_hbond_atom_site_label_D
_geom_hbond_atom_site_label_H
_geom_hbond_atom_site_label_A
_geom_hbond_site_symmetry_A
_geom_hbond_distance_DH
_geom_hbond_distance_HA
_geom_hbond_distance_DA
_geom_hbond_angle_DHA
_geom_hbond_publ_flag
O3 H1O3 N1 3_556 0.945(19) 1.79(2) 2.7287(10) 171.5(17) yes
N2 H1N2 O2 2_545 0.880(19) 1.959(19) 2.7162(10) 143.4(17) yes
C12 H12A Cg1 4_554 1.005(16) 2.952(16) 3.5692(10) 120.5(11) yes

loop_
_geom_torsion_atom_site_label_1
_geom_torsion_atom_site_label_2
_geom_torsion_atom_site_label_3
_geom_torsion_atom_site_label_4
_geom_torsion_site_symmetry_1
_geom_torsion_site_symmetry_2
_geom_torsion_site_symmetry_3
_geom_torsion_site_symmetry_4
_geom_torsion
_geom_torsion_publ_flag
C7 N1 N2 C9 . . . . 0.83(10) ?
C6 C1 C2 C3 . . . . -0.77(14) ?
C1 C2 C3 C4 . . . . -0.99(15) ?
C2 C3 C4 C5 . . . . 1.82(16) ?
C3 C4 C5 C6 . . . . -0.84(14) ?
C2 C1 C6 C5 . . . . 1.76(13) ?
C2 C1 C6 S1 . . . . -174.63(7) ?
C4 C5 C6 C1 . . . . -0.96(13) ?
C4 C5 C6 S1 . . . . 175.44(7) ?
O1 S1 C6 C1 . . . . -159.60(6) ?
O2 S1 C6 C1 . . . . -30.03(7) ?
C8 S1 C6 C1 . . . . 84.00(7) ?
O1 S1 C6 C5 . . . . 23.90(8) ?
O2 S1 C6 C5 . . . . 153.46(7) ?
C8 S1 C6 C5 . . . . -92.50(7) ?
N2 N1 C7 O3 . . . . 179.32(7) ?
N2 N1 C7 C8 . . . . -0.31(9) ?
O3 C7 C8 C9 . . . . -179.86(8) ?
N1 C7 C8 C9 . . . . -0.25(9) ?
O3 C7 C8 S1 . . . . 0.59(12) ?
N1 C7 C8 S1 . . . . -179.79(6) ?
O1 S1 C8 C9 . . . . 155.48(7) ?
O2 S1 C8 C9 . . . . 25.76(9) ?
C6 S1 C8 C9 . . . . -87.89(8) ?
O1 S1 C8 C7 . . . . -25.08(8) ?
O2 S1 C8 C7 . . . . -154.80(7) ?
C6 S1 C8 C7 . . . . 91.55(8) ?
N1 N2 C9 C8 . . . . -0.98(10) ?
N1 N2 C9 C10 . . . . 178.47(7) ?
C7 C8 C9 N2 . . . . 0.71(9) ?
S1 C8 C9 N2 . . . . -179.75(6) ?
C7 C8 C9 C10 . . . . -178.65(9) ?
S1 C8 C9 C10 . . . . 0.89(14) ?
N2 C9 C10 C11 . . . . 0.26(12) ?
C8 C9 C10 C11 . . . . 179.54(9) ?
C9 C10 C11 C12 . . . . -174.25(8) ?
C10 C11 C12 C13 . . . . 179.91(8) ?
C11 C12 C13 C14 . . . . -172.45(8) ?

loop_
_cod_related_entry_id
_cod_related_entry_database
_cod_related_entry_code
1 ChemSpider 24745171
